data_7233648
loop_
_publ_author_name
'Guo-Ping Yong'
'Yu-Mei Zhao'
'Ya Feng'

_publ_section_title
;
 Stimuli-responsive switching of magnetic properties and solid-state
 colors for 2,3'-biimidazo[1,2-a]pyridin-2'-one radical derivatives
;
_journal_name_full 'Journal of Materials Chemistry C'
_journal_page_first 2228
_journal_page_last 2234
_journal_paper_doi 10.1039/C3TC32130D
_journal_volume 2
_journal_year 2014
_chemical_formula_sum 'C22 H20 Cl3 N5 O15'
_chemical_formula_weight 700.78
_space_group_IT_number 2
_space_group_name_Hall '-P 1'
_space_group_name_H-M_alt 'P -1'
_symmetry_cell_setting triclinic
_symmetry_space_group_name_H-M 'P -1'
_atom_sites_solution_hydrogens geom
_atom_sites_solution_primary direct
_atom_sites_solution_secondary difmap
_cell_angle_alpha 111.421(5)
_cell_angle_beta 104.571(5)
_cell_angle_gamma 94.943(6)
_cell_formula_units_Z 2
_cell_length_a 8.4405(6)
_cell_length_b 12.6053(7)
_cell_length_c 14.5536(7)
_cell_measurement_reflns_used 4114
_cell_measurement_temperature 291(2)
_cell_measurement_theta_max 69.8219
_cell_measurement_theta_min 3.8396
_cell_volume 1367.59(16)
_computing_cell_refinement 'CrysAlisPro (Agilent Technologies)'
_computing_data_collection 'CrysAlisPro (Agilent Technologies)'
_computing_data_reduction 'CrysAlisPro (Agilent Technologies)'
_computing_molecular_graphics 'Ortep-3 (L. J. Farrugia, 2001)'
_computing_publication_material SHELXL-97
_computing_structure_refinement 'SHELXL-97 (Sheldrick, 1997)'
_computing_structure_solution 'SHELXS-97 (Sheldrick, 1997)'
_diffrn_ambient_temperature 291(2)
_diffrn_detector_area_resol_mean 15.9149
_diffrn_measured_fraction_theta_full 0.974
_diffrn_measured_fraction_theta_max 0.974
_diffrn_measurement_device_type 'Gemini S Ultra, Agilent Technologies'
_diffrn_measurement_method '\w scans'
_diffrn_radiation_monochromator mirror
_diffrn_radiation_source 'Enhance Ultra (Cu) X-ray Source'
_diffrn_radiation_type CuK\a
_diffrn_radiation_wavelength 1.54184
_diffrn_reflns_av_R_equivalents 0.0377
_diffrn_reflns_av_sigmaI/netI 0.0435
_diffrn_reflns_limit_h_max 9
_diffrn_reflns_limit_h_min -9
_diffrn_reflns_limit_k_max 14
_diffrn_reflns_limit_k_min -10
_diffrn_reflns_limit_l_max 16
_diffrn_reflns_limit_l_min -17
_diffrn_reflns_number 10248
_diffrn_reflns_theta_full 65.07
_diffrn_reflns_theta_max 65.07
_diffrn_reflns_theta_min 3.84
_exptl_absorpt_coefficient_mu 3.822
_exptl_absorpt_correction_T_max 0.3935
_exptl_absorpt_correction_T_min 0.3399
_exptl_absorpt_correction_type multi-scan
_exptl_absorpt_process_details
;
CrysAlisPro, Agilent Technologies,
Version 1.171.36.21 (release 14-08-2012 CrysAlis171 .NET)
(compiled Sep 14 2012,17:21:16)
Empirical absorption correction using spherical harmonics,
 implemented in SCALE3 ABSPACK scaling algorithm.
;
_exptl_crystal_density_diffrn 1.702
_exptl_crystal_density_method 'not measured'
_exptl_crystal_F_000 716
_exptl_crystal_size_max 0.36
_exptl_crystal_size_mid 0.31
_exptl_crystal_size_min 0.30
_refine_diff_density_max 0.565
_refine_diff_density_min -0.363
_refine_diff_density_rms 0.072
_refine_ls_extinction_method none
_refine_ls_goodness_of_fit_ref 1.060
_refine_ls_hydrogen_treatment mixed
_refine_ls_matrix_type full
_refine_ls_number_parameters 412
_refine_ls_number_reflns 4528
_refine_ls_number_restraints 4
_refine_ls_restrained_S_all 1.060
_refine_ls_R_factor_all 0.0744
_refine_ls_R_factor_gt 0.0644
_refine_ls_shift/su_max 0.001
_refine_ls_shift/su_mean 0.000
_refine_ls_structure_factor_coef Fsqd
_refine_ls_weighting_details 'calc w=1/[\s^2^(Fo^2^)+(0.0625P)^2^+1.7628P] where P=(Fo^2^+2Fc^2^)/3'
_refine_ls_weighting_scheme calc
_refine_ls_wR_factor_gt 0.1557
_refine_ls_wR_factor_ref 0.1645
_reflns_number_gt 3712
_reflns_number_total 4528
_reflns_threshold_expression >2sigma(I)
_cod_data_source_file 1000002.cif
_cod_data_source_block PCOD1000002
_cod_original_cell_volume 1367.59(14)
_cod_database_code 7233648

loop_
_symmetry_equiv_pos_as_xyz
'x, y, z'
'-x, -y, -z'

loop_
_atom_site_label
_atom_site_type_symbol
_atom_site_fract_x
_atom_site_fract_y
_atom_site_fract_z
_atom_site_U_iso_or_equiv
_atom_site_adp_type
_atom_site_occupancy
_atom_site_symmetry_multiplicity
_atom_site_calc_flag
_atom_site_refinement_flags
_atom_site_disorder_assembly
_atom_site_disorder_group
Cl1 Cl 0.12945(14) 0.80353(9) 1.22897(9) 0.0645(3) Uani 1 1 d . . .
Cl2 Cl -0.24851(14) 0.11566(8) 0.36497(8) 0.0617(3) Uani 1 1 d . . .
Cl3 Cl 1.20796(13) 1.31813(10) 1.25517(8) 0.0637(3) Uani 1 1 d . . .
O6 O 0.1770(4) 0.6931(3) 1.2139(3) 0.0857(10) Uani 1 1 d . . .
N3 N 0.2413(4) 0.5514(2) 0.7280(2) 0.0444(7) Uani 1 1 d . . .
C13 C 0.2386(6) 0.4757(4) 0.5550(3) 0.0598(10) Uani 1 1 d . . .
H13 H 0.2833 0.4784 0.5035 0.072 Uiso 1 1 calc R . .
O1 O 0.5206(4) 0.5774(2) 1.1781(2) 0.0677(8) Uani 1 1 d . . .
N4 N 0.0739(4) 0.4817(3) 0.7938(3) 0.0628(9) Uani 1 1 d . . .
H4 H -0.0032 0.4380 0.8001 0.075 Uiso 1 1 calc R . .
N1 N 0.6319(4) 0.8641(2) 1.0027(2) 0.0435(7) Uani 1 1 d . . .
O2 O 0.1724(4) 0.6184(3) 0.9677(2) 0.0771(9) Uani 1 1 d . . .
H2 H 0.0970 0.5767 0.9721 0.116 Uiso 1 1 calc RD . .
N2 N 0.4533(4) 0.8039(2) 0.8480(2) 0.0460(7) Uani 1 1 d . . .
H2A H 0.3986 0.8005 0.7882 0.055 Uiso 1 1 calc R . .
O3 O 0.0516(8) 0.8003(5) 1.1301(4) 0.145(2) Uani 1 1 d . . .
O9 O -0.2568(5) 0.2221(3) 0.3525(3) 0.0963(13) Uani 1 1 d . . .
C10 C 0.1083(5) 0.4659(3) 0.7046(3) 0.0539(9) Uani 1 1 d . . .
O15 O -0.1589(5) 0.5592(4) 0.9515(4) 0.1014(12) Uani 1 1 d D . .
O12 O 1.0497(5) 1.3072(4) 1.2711(4) 0.1057(13) Uani 1 1 d . . .
C17 C 0.5681(5) 0.6822(3) 1.2185(3) 0.0514(9) Uani 1 1 d . . .
O14 O 1.3105(6) 1.2549(5) 1.2975(3) 0.1139(15) Uani 1 1 d . . .
C8 C 0.2877(5) 0.6225(3) 0.8338(3) 0.0462(8) Uani 1 1 d . . .
C2 C 0.6631(5) 0.9881(3) 0.9131(3) 0.0535(9) Uani 1 1 d . . .
H2B H 0.6293 1.0052 0.8550 0.064 Uiso 1 1 calc R . .
O11 O 1.1869(7) 1.2742(5) 1.1495(3) 0.1241(17) Uani 1 1 d . . .
C18 C 0.6025(5) 0.7449(3) 1.3336(3) 0.0502(9) Uani 1 1 d . . .
C6 C 0.5322(4) 0.7592(3) 0.9841(3) 0.0436(8) Uani 1 1 d . . .
N5 N 0.6539(6) 0.8533(4) 1.5394(3) 0.0869(13) Uani 1 1 d . . .
H5 H 0.6678 0.8889 1.6046 0.104 Uiso 1 1 calc R . .
O8 O -0.3957(6) 0.0364(3) 0.3014(4) 0.1264(19) Uani 1 1 d . . .
C11 C 0.0347(5) 0.3832(3) 0.6049(3) 0.0614(11) Uani 1 1 d . . .
H11 H -0.0555 0.3252 0.5897 0.074 Uiso 1 1 calc R . .
C1 C 0.5814(5) 0.8891(3) 0.9169(3) 0.0449(8) Uani 1 1 d . . .
C7 C 0.4223(4) 0.7228(3) 0.8869(3) 0.0436(8) Uani 1 1 d . . .
C14 C 0.3093(5) 0.5549(3) 0.6535(3) 0.0511(9) Uani 1 1 d . . .
H14 H 0.4029 0.6108 0.6701 0.061 Uiso 1 1 calc R . .
C3 C 0.7930(5) 1.0583(4) 0.9966(3) 0.0602(10) Uani 1 1 d . . .
H3 H 0.8474 1.1258 0.9969 0.072 Uiso 1 1 calc R . .
O4 O 0.0158(7) 0.8198(5) 1.2845(4) 0.1308(18) Uani 1 1 d . . .
C19 C 0.5112(6) 0.6997(4) 1.3825(3) 0.0632(11) Uani 1 1 d . . .
H19 H 0.4318 0.6312 1.3447 0.076 Uiso 1 1 calc R . .
O13 O 1.2809(7) 1.4350(4) 1.3035(5) 0.162(2) Uani 1 1 d . . .
C4 C 0.8460(5) 1.0296(4) 1.0827(3) 0.0618(11) Uani 1 1 d . . .
H4A H 0.9369 1.0776 1.1388 0.074 Uiso 1 1 calc R . .
C5 C 0.7665(5) 0.9331(3) 1.0850(3) 0.0541(9) Uani 1 1 d . . .
H5A H 0.8029 0.9141 1.1418 0.065 Uiso 1 1 calc R . .
C20 C 0.5386(7) 0.7561(5) 1.4863(4) 0.0835(15) Uani 1 1 d . . .
H20 H 0.4773 0.7270 1.5197 0.100 Uiso 1 1 calc R . .
O5 O 0.2678(7) 0.8917(4) 1.2794(6) 0.163(2) Uani 1 1 d . . .
O10 O -0.1147(7) 0.0686(5) 0.3363(4) 0.1315(17) Uani 1 1 d . . .
C16 C 0.5848(5) 0.7530(3) 1.1585(3) 0.0533(9) Uani 1 1 d . . .
H16 H 0.6268 0.8326 1.1927 0.064 Uiso 1 1 calc R . .
C15 C 0.5400(5) 0.7030(3) 1.0561(3) 0.0485(8) Uani 1 1 d . . .
H15 H 0.5098 0.6223 1.0266 0.058 Uiso 1 1 calc R . .
C12 C 0.0990(6) 0.3895(4) 0.5293(3) 0.0648(11) Uani 1 1 d . . .
H12 H 0.0503 0.3368 0.4610 0.078 Uiso 1 1 calc R . .
C22 C 0.7234(6) 0.8440(4) 1.3924(3) 0.0599(10) Uani 1 1 d . . .
H22 H 0.7879 0.8742 1.3611 0.072 Uiso 1 1 calc R . .
C9 C 0.1797(5) 0.5775(3) 0.8723(3) 0.0568(10) Uani 1 1 d . . .
O7 O -0.2189(7) 0.1362(4) 0.4686(3) 0.1222(18) Uani 1 1 d . . .
C21 C 0.7491(7) 0.8983(4) 1.4968(4) 0.0771(13) Uani 1 1 d . . .
H21 H 0.8311 0.9650 1.5372 0.092 Uiso 1 1 calc R . .
H15B H -0.134(3) 0.629(2) 0.997(4) 0.116 Uiso 1 1 d D . .
H15A H -0.252(4) 0.526(3) 0.949(4) 0.116 Uiso 1 1 d D . .

loop_
_atom_site_aniso_label
_atom_site_aniso_U_11
_atom_site_aniso_U_22
_atom_site_aniso_U_33
_atom_site_aniso_U_23
_atom_site_aniso_U_13
_atom_site_aniso_U_12
Cl1 0.0718(7) 0.0638(6) 0.0636(6) 0.0285(5) 0.0268(5) 0.0109(5)
Cl2 0.0740(7) 0.0501(5) 0.0463(5) 0.0162(4) 0.0009(5) 0.0057(5)
Cl3 0.0582(6) 0.0714(7) 0.0550(6) 0.0178(5) 0.0203(5) 0.0059(5)
O6 0.073(2) 0.078(2) 0.120(3) 0.054(2) 0.030(2) 0.0191(17)
N3 0.0460(16) 0.0420(15) 0.0397(16) 0.0150(13) 0.0075(13) 0.0046(12)
C13 0.072(3) 0.059(2) 0.043(2) 0.0193(19) 0.012(2) 0.010(2)
O1 0.096(2) 0.0488(16) 0.0569(17) 0.0253(14) 0.0169(16) 0.0084(15)
N4 0.064(2) 0.057(2) 0.059(2) 0.0189(17) 0.0182(17) -0.0107(16)
N1 0.0487(16) 0.0422(15) 0.0369(15) 0.0136(13) 0.0134(13) 0.0046(13)
O2 0.090(2) 0.077(2) 0.0534(18) 0.0146(16) 0.0326(17) -0.0146(17)
N2 0.0519(17) 0.0469(16) 0.0369(15) 0.0188(14) 0.0090(13) 0.0031(13)
O3 0.221(6) 0.164(5) 0.089(3) 0.073(3) 0.058(4) 0.097(4)
O9 0.114(3) 0.0595(19) 0.091(3) 0.0390(19) -0.017(2) 0.0022(19)
C10 0.052(2) 0.049(2) 0.055(2) 0.0204(19) 0.0092(18) 0.0039(17)
O15 0.079(3) 0.100(3) 0.122(4) 0.049(3) 0.022(2) 0.006(2)
O12 0.073(2) 0.129(3) 0.122(3) 0.048(3) 0.046(2) 0.014(2)
C17 0.057(2) 0.048(2) 0.048(2) 0.0220(18) 0.0106(17) 0.0086(17)
O14 0.111(3) 0.179(4) 0.100(3) 0.093(3) 0.045(3) 0.063(3)
C8 0.052(2) 0.0447(19) 0.0358(18) 0.0130(16) 0.0099(16) 0.0022(16)
C2 0.062(2) 0.051(2) 0.052(2) 0.0242(19) 0.0217(19) 0.0052(18)
O11 0.175(5) 0.165(4) 0.069(2) 0.061(3) 0.058(3) 0.096(4)
C18 0.057(2) 0.057(2) 0.045(2) 0.0306(18) 0.0129(17) 0.0152(18)
C6 0.051(2) 0.0390(18) 0.0365(18) 0.0124(15) 0.0131(15) 0.0025(15)
N5 0.112(4) 0.105(3) 0.044(2) 0.032(2) 0.024(2) 0.017(3)
O8 0.113(3) 0.070(2) 0.131(4) 0.032(2) -0.045(3) -0.022(2)
C11 0.058(2) 0.049(2) 0.057(3) 0.011(2) 0.002(2) -0.0039(18)
C1 0.053(2) 0.0429(19) 0.0389(18) 0.0163(16) 0.0155(16) 0.0063(16)
C7 0.051(2) 0.0404(18) 0.0380(18) 0.0138(15) 0.0149(15) 0.0050(15)
C14 0.056(2) 0.050(2) 0.044(2) 0.0188(18) 0.0111(17) 0.0052(17)
C3 0.064(3) 0.051(2) 0.064(3) 0.022(2) 0.025(2) -0.0008(19)
O4 0.144(4) 0.156(4) 0.145(4) 0.073(4) 0.102(4) 0.061(3)
C19 0.064(3) 0.074(3) 0.060(3) 0.038(2) 0.017(2) 0.008(2)
O13 0.116(4) 0.091(3) 0.218(7) 0.019(4) 0.028(4) -0.034(3)
C4 0.055(2) 0.060(2) 0.053(2) 0.013(2) 0.0092(19) -0.0108(19)
C5 0.057(2) 0.056(2) 0.0394(19) 0.0149(18) 0.0085(17) -0.0012(18)
C20 0.092(4) 0.113(4) 0.062(3) 0.051(3) 0.031(3) 0.018(3)
O5 0.132(4) 0.084(3) 0.228(7) 0.023(4) 0.051(4) -0.025(3)
O10 0.122(4) 0.144(4) 0.152(5) 0.069(4) 0.055(3) 0.065(3)
C16 0.070(3) 0.045(2) 0.044(2) 0.0206(17) 0.0150(18) 0.0048(18)
C15 0.058(2) 0.0424(19) 0.044(2) 0.0188(17) 0.0135(17) 0.0056(16)
C12 0.070(3) 0.055(2) 0.048(2) 0.011(2) -0.002(2) 0.007(2)
C22 0.070(3) 0.061(2) 0.049(2) 0.027(2) 0.012(2) 0.007(2)
C9 0.065(2) 0.051(2) 0.049(2) 0.0133(19) 0.0207(19) -0.0005(18)
O7 0.200(5) 0.089(3) 0.053(2) 0.026(2) 0.013(3) -0.004(3)
C21 0.091(4) 0.074(3) 0.055(3) 0.024(2) 0.009(2) 0.006(3)

loop_
_atom_type_symbol
_atom_type_description
_atom_type_scat_dispersion_real
_atom_type_scat_dispersion_imag
_atom_type_scat_source
C C 0.0181 0.0091 'International Tables Vol C Tables 4.2.6.8 and 6.1.1.4'
H H 0.0000 0.0000 'International Tables Vol C Tables 4.2.6.8 and 6.1.1.4'
N N 0.0311 0.0180 'International Tables Vol C Tables 4.2.6.8 and 6.1.1.4'
O O 0.0492 0.0322 'International Tables Vol C Tables 4.2.6.8 and 6.1.1.4'
Cl Cl 0.3639 0.7018 'International Tables Vol C Tables 4.2.6.8 and 6.1.1.4'

loop_
_geom_angle_atom_site_label_1
_geom_angle_atom_site_label_2
_geom_angle_atom_site_label_3
_geom_angle
_geom_angle_site_symmetry_1
_geom_angle_site_symmetry_3
O5 Cl1 O4 110.6(4) . .
O5 Cl1 O3 110.1(4) . .
O4 Cl1 O3 108.8(4) . .
O5 Cl1 O6 110.3(3) . .
O4 Cl1 O6 109.9(3) . .
O3 Cl1 O6 107.1(3) . .
O7 Cl2 O8 112.9(3) . .
O7 Cl2 O10 106.4(3) . .
O8 Cl2 O10 108.2(3) . .
O7 Cl2 O9 109.4(2) . .
O8 Cl2 O9 108.7(2) . .
O10 Cl2 O9 111.2(3) . .
O13 Cl3 O11 111.9(4) . .
O13 Cl3 O14 109.6(4) . .
O11 Cl3 O14 107.7(3) . .
O13 Cl3 O12 107.1(3) . .
O11 Cl3 O12 109.2(3) . .
O14 Cl3 O12 111.5(3) . .
C14 N3 C10 120.5(3) . .
C14 N3 C8 130.5(3) . .
C10 N3 C8 109.0(3) . .
C14 C13 C12 121.1(4) . .
C14 C13 H13 119.4 . .
C12 C13 H13 119.4 . .
C10 N4 C9 109.6(3) . .
C10 N4 H4 125.2 . .
C9 N4 H4 125.2 . .
C5 N1 C1 120.8(3) . .
C5 N1 C6 130.5(3) . .
C1 N1 C6 108.6(3) . .
C9 O2 H2 109.5 . .
C1 N2 C7 110.0(3) . .
C1 N2 H2A 125.0 . .
C7 N2 H2A 125.0 . .
N4 C10 N3 107.0(3) . .
N4 C10 C11 131.3(4) . .
N3 C10 C11 121.7(4) . .
H15B O15 H15A 109(3) . .
O1 C17 C16 122.8(4) . .
O1 C17 C18 119.3(3) . .
C16 C17 C18 117.8(3) . .
C9 C8 N3 105.8(3) . .
C9 C8 C7 129.2(3) . .
N3 C8 C7 125.0(3) . .
C3 C2 C1 118.0(4) . .
C3 C2 H2B 121.0 . .
C1 C2 H2B 121.0 . .
C22 C18 C19 118.8(4) . .
C22 C18 C17 122.6(4) . .
C19 C18 C17 118.7(4) . .
C7 C6 N1 106.4(3) . .
C7 C6 C15 127.0(3) . .
N1 C6 C15 126.6(3) . .
C20 N5 C21 123.4(4) . .
C20 N5 H5 118.3 . .
C21 N5 H5 118.3 . .
C12 C11 C10 117.8(4) . .
C12 C11 H11 121.1 . .
C10 C11 H11 121.1 . .
N2 C1 N1 107.1(3) . .
N2 C1 C2 132.1(3) . .
N1 C1 C2 120.8(3) . .
C6 C7 N2 107.9(3) . .
C6 C7 C8 128.0(3) . .
N2 C7 C8 123.9(3) . .
C13 C14 N3 119.0(4) . .
C13 C14 H14 120.5 . .
N3 C14 H14 120.5 . .
C2 C3 C4 120.5(4) . .
C2 C3 H3 119.8 . .
C4 C3 H3 119.8 . .
C20 C19 C18 119.5(5) . .
C20 C19 H19 120.2 . .
C18 C19 H19 120.2 . .
C5 C4 C3 120.8(4) . .
C5 C4 H4A 119.6 . .
C3 C4 H4A 119.6 . .
C4 C5 N1 119.0(4) . .
C4 C5 H5A 120.5 . .
N1 C5 H5A 120.5 . .
N5 C20 C19 119.4(5) . .
N5 C20 H20 120.3 . .
C19 C20 H20 120.3 . .
C15 C16 C17 119.9(4) . .
C15 C16 H16 120.0 . .
C17 C16 H16 120.0 . .
C16 C15 C6 127.7(3) . .
C16 C15 H15 116.1 . .
C6 C15 H15 116.1 . .
C11 C12 C13 119.9(4) . .
C11 C12 H12 120.0 . .
C13 C12 H12 120.0 . .
C21 C22 C18 120.3(4) . .
C21 C22 H22 119.8 . .
C18 C22 H22 119.8 . .
O2 C9 N4 124.0(4) . .
O2 C9 C8 127.4(4) . .
N4 C9 C8 108.6(3) . .
N5 C21 C22 118.4(5) . .
N5 C21 H21 120.8 . .
C22 C21 H21 120.8 . .

loop_
_geom_bond_atom_site_label_1
_geom_bond_atom_site_label_2
_geom_bond_distance
_geom_bond_site_symmetry_2
Cl1 O5 1.374(5) .
Cl1 O4 1.385(4) .
Cl1 O3 1.407(5) .
Cl1 O6 1.437(3) .
Cl2 O7 1.385(4) .
Cl2 O8 1.389(4) .
Cl2 O10 1.405(5) .
Cl2 O9 1.423(3) .
Cl3 O13 1.383(5) .
Cl3 O11 1.388(4) .
Cl3 O14 1.404(4) .
Cl3 O12 1.416(4) .
N3 C14 1.360(5) .
N3 C10 1.367(5) .
N3 C8 1.398(5) .
C13 C14 1.352(5) .
C13 C12 1.403(6) .
C13 H13 0.9300 .
O1 C17 1.215(5) .
N4 C10 1.349(5) .
N4 C9 1.362(5) .
N4 H4 0.8600 .
N1 C5 1.366(5) .
N1 C1 1.373(4) .
N1 C6 1.401(4) .
O2 C9 1.313(5) .
O2 H2 0.8200 .
N2 C1 1.340(5) .
N2 C7 1.374(4) .
N2 H2A 0.8600 .
C10 C11 1.382(6) .
O15 H15B 0.850(10) .
O15 H15A 0.846(10) .
C17 C16 1.479(5) .
C17 C18 1.504(5) .
C8 C9 1.366(5) .
C8 C7 1.444(5) .
C2 C3 1.356(6) .
C2 C1 1.398(5) .
C2 H2B 0.9300 .
C18 C22 1.376(6) .
C18 C19 1.387(6) .
C6 C7 1.365(5) .
C6 C15 1.455(5) .
N5 C20 1.330(7) .
N5 C21 1.334(7) .
N5 H5 0.8600 .
C11 C12 1.366(6) .
C11 H11 0.9300 .
C14 H14 0.9300 .
C3 C4 1.406(6) .
C3 H3 0.9300 .
C19 C20 1.360(7) .
C19 H19 0.9300 .
C4 C5 1.354(6) .
C4 H4A 0.9300 .
C5 H5A 0.9300 .
C20 H20 0.9300 .
C16 C15 1.323(5) .
C16 H16 0.9300 .
C15 H15 0.9300 .
C12 H12 0.9300 .
C22 C21 1.369(6) .
C22 H22 0.9300 .
C21 H21 0.9300 .

loop_
_geom_hbond_atom_site_label_D
_geom_hbond_atom_site_label_H
_geom_hbond_atom_site_label_A
_geom_hbond_distance_DH
_geom_hbond_distance_HA
_geom_hbond_distance_DA
_geom_hbond_angle_DHA
_geom_hbond_site_symmetry_A
N4 H4 O6 0.86 2.03 2.873(5) 166.9 2_567
N4 H4 Cl1 0.86 2.98 3.710(3) 144.4 2_567
O2 H2 O15 0.82 2.09 2.759(5) 139.2 .
O2 H2 O15 0.82 2.39 2.891(5) 120.5 2_567
N2 H2A O9 0.86 2.00 2.854(4) 174.2 2_566
N2 H2A Cl2 0.86 2.87 3.677(3) 157.7 2_566
N5 H5 O5 0.86 2.58 3.208(7) 130.6 2_678
O15 H15B O3 0.850(10) 2.393(17) 3.183(8) 155(2) .
O15 H15A O1 0.846(10) 2.42(4) 3.109(5) 138(5) 2_567

loop_
_geom_torsion_atom_site_label_1
_geom_torsion_atom_site_label_2
_geom_torsion_atom_site_label_3
_geom_torsion_atom_site_label_4
_geom_torsion
_geom_torsion_site_symmetry_1
_geom_torsion_site_symmetry_2
_geom_torsion_site_symmetry_3
_geom_torsion_site_symmetry_4
C9 N4 C10 N3 1.6(5) . . . .
C9 N4 C10 C11 -178.7(4) . . . .
C14 N3 C10 N4 177.2(3) . . . .
C8 N3 C10 N4 -0.9(4) . . . .
C14 N3 C10 C11 -2.4(6) . . . .
C8 N3 C10 C11 179.4(4) . . . .
C14 N3 C8 C9 -178.0(4) . . . .
C10 N3 C8 C9 -0.1(4) . . . .
C14 N3 C8 C7 2.7(6) . . . .
C10 N3 C8 C7 -179.4(3) . . . .
O1 C17 C18 C22 148.2(4) . . . .
C16 C17 C18 C22 -35.2(6) . . . .
O1 C17 C18 C19 -30.3(6) . . . .
C16 C17 C18 C19 146.2(4) . . . .
C5 N1 C6 C7 -175.7(4) . . . .
C1 N1 C6 C7 -0.2(4) . . . .
C5 N1 C6 C15 6.6(6) . . . .
C1 N1 C6 C15 -177.8(4) . . . .
N4 C10 C11 C12 -179.7(4) . . . .
N3 C10 C11 C12 -0.2(6) . . . .
C7 N2 C1 N1 -1.3(4) . . . .
C7 N2 C1 C2 177.7(4) . . . .
C5 N1 C1 N2 177.0(3) . . . .
C6 N1 C1 N2 0.9(4) . . . .
C5 N1 C1 C2 -2.2(5) . . . .
C6 N1 C1 C2 -178.2(3) . . . .
C3 C2 C1 N2 -179.0(4) . . . .
C3 C2 C1 N1 -0.1(6) . . . .
N1 C6 C7 N2 -0.6(4) . . . .
C15 C6 C7 N2 177.0(4) . . . .
N1 C6 C7 C8 -176.4(3) . . . .
C15 C6 C7 C8 1.2(6) . . . .
C1 N2 C7 C6 1.2(4) . . . .
C1 N2 C7 C8 177.2(3) . . . .
C9 C8 C7 C6 38.8(7) . . . .
N3 C8 C7 C6 -142.0(4) . . . .
C9 C8 C7 N2 -136.4(4) . . . .
N3 C8 C7 N2 42.7(6) . . . .
C12 C13 C14 N3 -1.1(6) . . . .
C10 N3 C14 C13 3.0(5) . . . .
C8 N3 C14 C13 -179.2(4) . . . .
C1 C2 C3 C4 1.9(6) . . . .
C22 C18 C19 C20 2.4(6) . . . .
C17 C18 C19 C20 -179.0(4) . . . .
C2 C3 C4 C5 -1.5(7) . . . .
C3 C4 C5 N1 -0.8(7) . . . .
C1 N1 C5 C4 2.6(6) . . . .
C6 N1 C5 C4 177.7(4) . . . .
C21 N5 C20 C19 -1.7(9) . . . .
C18 C19 C20 N5 -0.7(8) . . . .
O1 C17 C16 C15 3.1(7) . . . .
C18 C17 C16 C15 -173.3(4) . . . .
C17 C16 C15 C6 173.6(4) . . . .
C7 C6 C15 C16 -147.3(4) . . . .
N1 C6 C15 C16 29.9(7) . . . .
C10 C11 C12 C13 2.1(6) . . . .
C14 C13 C12 C11 -1.5(7) . . . .
C19 C18 C22 C21 -1.9(6) . . . .
C17 C18 C22 C21 179.6(4) . . . .
C10 N4 C9 O2 176.9(4) . . . .
C10 N4 C9 C8 -1.7(5) . . . .
N3 C8 C9 O2 -177.4(4) . . . .
C7 C8 C9 O2 1.8(8) . . . .
N3 C8 C9 N4 1.1(5) . . . .
C7 C8 C9 N4 -179.6(4) . . . .
C20 N5 C21 C22 2.2(8) . . . .
C18 C22 C21 N5 -0.4(7) . . . .
